data_4025584
loop_
_publ_author_name
'Jean-Christophe Monbaliu'
'Bernard Tinant'
'Jacqueline Marchand-Brynaert'

_publ_section_title
;
 [4 + 2] Cycloadditions of 1-Phosphono-1,3-butadienes with Nitroso
 Heterodienophiles: A Versatile Synthetic Route for Polyfunctionalized
 Aminophosphonic Derivatives
;
_journal_name_full 'Journal of Organic Chemistry'
_journal_page_first 5478
_journal_page_last 5486
_journal_paper_doi 10.1021/jo100230r
_journal_volume 75
_journal_year 2010
_chemical_formula_sum 'C22 H40 N O8 P S Si'
_chemical_formula_weight 537.67
_space_group_IT_number 2
_symmetry_cell_setting triclinic
_symmetry_space_group_name_Hall '-P 1'
_symmetry_space_group_name_H-M 'P -1'
_atom_sites_solution_hydrogens geom
_atom_sites_solution_primary direct
_atom_sites_solution_secondary difmap
_audit_creation_method SHELXL-97
_cell_angle_alpha 101.319(5)
_cell_angle_beta 105.017(6)
_cell_angle_gamma 113.361(7)
_cell_formula_units_Z 2
_cell_length_a 10.985(5)
_cell_length_b 11.889(8)
_cell_length_c 12.965(6)
_cell_measurement_temperature 146(2)
_cell_volume 1413.4(13)
_computing_structure_refinement 'SHELXL-97 (Sheldrick, 1997)'
_computing_structure_solution 'SHELXS-97 (Sheldrick, 1990)'
_diffrn_ambient_temperature 146(2)
_diffrn_measured_fraction_theta_full 0.771
_diffrn_measured_fraction_theta_max 0.771
_diffrn_radiation_monochromator graphite
_diffrn_radiation_source 'fine-focus sealed tube'
_diffrn_radiation_type MoK\a
_diffrn_radiation_wavelength 0.71073
_diffrn_reflns_av_R_equivalents 0.0322
_diffrn_reflns_av_sigmaI/netI 0.0670
_diffrn_reflns_limit_h_max 14
_diffrn_reflns_limit_h_min -11
_diffrn_reflns_limit_k_max 15
_diffrn_reflns_limit_k_min -14
_diffrn_reflns_limit_l_max 13
_diffrn_reflns_limit_l_min -16
_diffrn_reflns_number 9768
_diffrn_reflns_theta_full 28.25
_diffrn_reflns_theta_max 28.25
_diffrn_reflns_theta_min 3.25
_exptl_absorpt_coefficient_mu 0.256
_exptl_absorpt_correction_T_max 0.9458
_exptl_absorpt_correction_T_min 0.9045
_exptl_crystal_colour colourless
_exptl_crystal_density_diffrn 1.263
_exptl_crystal_density_method 'not measured'
_exptl_crystal_description Prism
_exptl_crystal_F_000 576
_exptl_crystal_size_max 0.40
_exptl_crystal_size_mid 0.30
_exptl_crystal_size_min 0.22
_refine_diff_density_max 0.270
_refine_diff_density_min -0.291
_refine_diff_density_rms 0.051
_refine_ls_extinction_method none
_refine_ls_goodness_of_fit_ref 1.078
_refine_ls_hydrogen_treatment mixed
_refine_ls_matrix_type full
_refine_ls_number_parameters 316
_refine_ls_number_reflns 5399
_refine_ls_number_restraints 0
_refine_ls_restrained_S_all 1.078
_refine_ls_R_factor_all 0.0987
_refine_ls_R_factor_gt 0.0566
_refine_ls_shift/su_max 0.000
_refine_ls_shift/su_mean 0.000
_refine_ls_structure_factor_coef Fsqd
_refine_ls_weighting_details 'calc w=1/[\s^2^(Fo^2^)+(0.0460P)^2^+0.5047P] where P=(Fo^2^+2Fc^2^)/3'
_refine_ls_weighting_scheme calc
_refine_ls_wR_factor_gt 0.1017
_refine_ls_wR_factor_ref 0.1137
_reflns_number_gt 3814
_reflns_number_total 5399
_reflns_threshold_expression >2sigma(I)
_cod_data_source_file jo100230r_si_003.cif
_cod_data_source_block jcmon9
_cod_depositor_comments
;
The following automatic conversions were performed:

data name '_atom_site_symetry_multiplicity' was replaced with
'_atom_site_symmetry_multiplicity' as specified in the replacement
file 'data/replacement-values/replacement_tags.lst'.

Automatic conversion script
Id: cif_correct_tags 9268 2022-04-12 08:56:07Z antanas 
;
_cod_database_code 4025584

loop_
_symmetry_equiv_pos_as_xyz
'x, y, z'
'-x, -y, -z'

loop_
_atom_site_label
_atom_site_type_symbol
_atom_site_fract_x
_atom_site_fract_y
_atom_site_fract_z
_atom_site_U_iso_or_equiv
_atom_site_adp_type
_atom_site_occupancy
_atom_site_symmetry_multiplicity
_atom_site_calc_flag
_atom_site_refinement_flags
_atom_site_disorder_assembly
_atom_site_disorder_group
P1 P 0.26238(8) 0.22256(6) 0.56436(6) 0.02677(19) Uani 1 1 d . . .
S1 S -0.06763(8) 0.28856(7) 0.63417(6) 0.0348(2) Uani 1 1 d . . .
Si1 Si 0.13729(8) 0.33751(7) 0.98916(6) 0.0276(2) Uani 1 1 d . . .
O6 O 0.24372(18) 0.08058(15) 0.69171(14) 0.0246(4) Uani 1 1 d . . .
O2 O 0.4113(2) 0.23094(18) 0.57323(16) 0.0359(5) Uani 1 1 d . . .
O1 O 0.1428(2) 0.12649(17) 0.46039(15) 0.0358(5) Uani 1 1 d . . .
O3 O 0.2933(2) 0.36747(17) 0.58776(15) 0.0363(5) Uani 1 1 d . . .
O4 O 0.08073(19) 0.29493(16) 0.69327(15) 0.0298(5) Uani 1 1 d . . .
O8 O -0.0385(2) 0.42076(19) 0.66556(17) 0.0482(6) Uani 1 1 d . . .
O7 O -0.1750(2) 0.1968(2) 0.66012(18) 0.0469(6) Uani 1 1 d . . .
O5 O 0.16893(18) 0.24920(16) 0.89518(14) 0.0265(4) Uani 1 1 d . . .
N1 N 0.2452(2) 0.06408(19) 0.80261(17) 0.0232(5) Uani 1 1 d . . .
C5 C 0.2358(3) 0.1982(2) 0.6925(2) 0.0234(6) Uani 1 1 d . . .
H5 H 0.3128 0.2727 0.7612 0.028 Uiso 1 1 calc R . .
C6 C 0.0884(3) 0.1741(2) 0.6919(2) 0.0248(6) Uani 1 1 d . . .
H6A H 0.0124 0.1013 0.6216 0.030 Uiso 1 1 calc R . .
C7 C 0.0702(3) 0.1405(2) 0.7961(2) 0.0255(6) Uani 1 1 d . . .
H7 H -0.0297 0.1161 0.7918 0.031 Uiso 1 1 calc R . .
C8 C 0.0998(3) 0.0262(2) 0.7986(2) 0.0265(6) Uani 1 1 d . . .
H8A H 0.0897 0.0024 0.8660 0.032 Uiso 1 1 calc R . .
H8B H 0.0305 -0.0502 0.7299 0.032 Uiso 1 1 calc R . .
C9 C 0.2984(3) -0.0278(2) 0.8121(2) 0.0265(6) Uani 1 1 d . . .
C14 C 0.2088(3) -0.1562(3) 0.7989(2) 0.0350(7) Uani 1 1 d . . .
H14 H 0.1092 -0.1863 0.7804 0.042 Uiso 1 1 calc R . .
C13 C 0.2664(4) -0.2397(3) 0.8132(3) 0.0489(9) Uani 1 1 d . . .
H13 H 0.2063 -0.3273 0.8044 0.059 Uiso 1 1 calc R . .
C12 C 0.4098(5) -0.1957(4) 0.8398(3) 0.0536(10) Uani 1 1 d . . .
H12 H 0.4490 -0.2529 0.8496 0.064 Uiso 1 1 calc R . .
C11 C 0.4981(4) -0.0687(3) 0.8526(3) 0.0477(9) Uani 1 1 d . . .
H11 H 0.5975 -0.0397 0.8711 0.057 Uiso 1 1 calc R . .
C10 C 0.4438(3) 0.0180(3) 0.8389(2) 0.0333(7) Uani 1 1 d . . .
C15 C 0.5421(3) 0.1565(3) 0.8558(3) 0.0456(8) Uani 1 1 d . . .
H15B H 0.5353 0.1672 0.7818 0.068 Uiso 1 1 calc R . .
H15A H 0.6407 0.1784 0.8993 0.068 Uiso 1 1 calc R . .
H15C H 0.5145 0.2144 0.8973 0.068 Uiso 1 1 calc R . .
C1 C 0.4243(4) 0.1187(3) 0.5194(3) 0.0474(8) Uani 1 1 d . . .
H1A H 0.3474 0.0385 0.5189 0.057 Uiso 1 1 calc R . .
H1B H 0.5172 0.1267 0.5639 0.057 Uiso 1 1 calc R . .
C2 C 0.4146(4) 0.1079(3) 0.4005(3) 0.0621(10) Uani 1 1 d . . .
H2A H 0.3199 0.0934 0.3548 0.093 Uiso 1 1 calc R . .
H2B H 0.4292 0.0347 0.3683 0.093 Uiso 1 1 calc R . .
H2C H 0.4883 0.1886 0.4004 0.093 Uiso 1 1 calc R . .
C3 C 0.2918(4) 0.4227(3) 0.4976(3) 0.0475(8) Uani 1 1 d . . .
H3A H 0.2069 0.3616 0.4281 0.057 Uiso 1 1 calc R . .
H3B H 0.3786 0.4391 0.4801 0.057 Uiso 1 1 calc R . .
C4 C 0.2875(5) 0.5455(3) 0.5360(3) 0.0770(13) Uani 1 1 d . . .
H4A H 0.2034 0.5287 0.5560 0.115 Uiso 1 1 calc R . .
H4B H 0.2820 0.5827 0.4749 0.115 Uiso 1 1 calc R . .
H4C H 0.3743 0.6069 0.6025 0.115 Uiso 1 1 calc R . .
C16 C -0.1035(4) 0.2299(3) 0.4890(2) 0.0441(8) Uani 1 1 d . . .
H16A H -0.1974 0.2187 0.4453 0.066 Uiso 1 1 calc R . .
H16B H -0.1033 0.1460 0.4703 0.066 Uiso 1 1 calc R . .
H16C H -0.0298 0.2923 0.4703 0.066 Uiso 1 1 calc R . .
C17 C 0.1563(4) 0.4886(3) 0.9593(3) 0.0465(9) Uani 1 1 d . . .
H17A H 0.2458 0.5298 0.9470 0.070 Uiso 1 1 calc R . .
H17B H 0.1577 0.5487 1.0238 0.070 Uiso 1 1 calc R . .
H17C H 0.0754 0.4673 0.8911 0.070 Uiso 1 1 calc R . .
C18 C -0.0457(3) 0.2398(3) 0.9850(3) 0.0464(8) Uani 1 1 d . . .
H18A H -0.1164 0.2234 0.9122 0.070 Uiso 1 1 calc R . .
H18B H -0.0606 0.2878 1.0469 0.070 Uiso 1 1 calc R . .
H18C H -0.0563 0.1567 0.9936 0.070 Uiso 1 1 calc R . .
C19 C 0.2801(3) 0.3786(3) 1.1278(2) 0.0326(7) Uani 1 1 d . . .
C20 C 0.4272(3) 0.4421(3) 1.1190(3) 0.0434(8) Uani 1 1 d . . .
H20A H 0.5020 0.4633 1.1913 0.065 Uiso 1 1 calc R . .
H20B H 0.4420 0.5219 1.1015 0.065 Uiso 1 1 calc R . .
H20C H 0.4317 0.3815 1.0586 0.065 Uiso 1 1 calc R . .
C21 C 0.2595(4) 0.2546(3) 1.1570(3) 0.0502(9) Uani 1 1 d . . .
H21A H 0.2614 0.1928 1.0959 0.075 Uiso 1 1 calc R . .
H21B H 0.1673 0.2151 1.1655 0.075 Uiso 1 1 calc R . .
H21C H 0.3367 0.2770 1.2281 0.075 Uiso 1 1 calc R . .
C22 C 0.2753(4) 0.4746(3) 1.2241(3) 0.0575(10) Uani 1 1 d . . .
H22A H 0.1825 0.4341 1.2316 0.086 Uiso 1 1 calc R . .
H22B H 0.2885 0.5540 1.2063 0.086 Uiso 1 1 calc R . .
H22C H 0.3517 0.4965 1.2956 0.086 Uiso 1 1 calc R . .

loop_
_atom_site_aniso_label
_atom_site_aniso_U_11
_atom_site_aniso_U_22
_atom_site_aniso_U_33
_atom_site_aniso_U_23
_atom_site_aniso_U_13
_atom_site_aniso_U_12
P1 0.0279(4) 0.0253(4) 0.0233(4) 0.0074(3) 0.0081(3) 0.0102(3)
S1 0.0380(5) 0.0404(4) 0.0286(4) 0.0065(3) 0.0072(3) 0.0267(4)
Si1 0.0330(5) 0.0302(4) 0.0244(4) 0.0072(3) 0.0125(3) 0.0191(4)
O6 0.0304(11) 0.0252(9) 0.0228(10) 0.0087(7) 0.0120(8) 0.0158(8)
O2 0.0329(12) 0.0404(11) 0.0369(12) 0.0144(9) 0.0168(9) 0.0167(10)
O1 0.0336(12) 0.0377(11) 0.0239(10) 0.0053(8) 0.0073(9) 0.0099(9)
O3 0.0508(14) 0.0284(10) 0.0319(11) 0.0155(9) 0.0162(10) 0.0180(10)
O4 0.0322(12) 0.0255(9) 0.0298(10) 0.0059(8) 0.0065(9) 0.0168(9)
O8 0.0627(16) 0.0447(12) 0.0401(12) 0.0063(10) 0.0056(11) 0.0402(12)
O7 0.0371(13) 0.0610(14) 0.0503(14) 0.0204(11) 0.0168(11) 0.0294(11)
O5 0.0235(11) 0.0285(9) 0.0225(10) 0.0014(8) 0.0081(8) 0.0113(8)
N1 0.0264(13) 0.0272(11) 0.0191(11) 0.0089(9) 0.0103(10) 0.0141(10)
C5 0.0231(15) 0.0194(12) 0.0209(13) 0.0033(10) 0.0042(11) 0.0078(11)
C6 0.0226(15) 0.0217(13) 0.0230(14) 0.0012(11) 0.0021(12) 0.0107(12)
C7 0.0230(15) 0.0240(13) 0.0246(14) 0.0029(11) 0.0069(12) 0.0103(12)
C8 0.0265(16) 0.0276(14) 0.0237(14) 0.0085(11) 0.0109(12) 0.0105(12)
C9 0.0376(18) 0.0319(15) 0.0173(13) 0.0091(11) 0.0119(12) 0.0220(13)
C14 0.051(2) 0.0367(16) 0.0297(16) 0.0164(13) 0.0215(14) 0.0256(15)
C13 0.084(3) 0.0431(18) 0.047(2) 0.0269(16) 0.039(2) 0.041(2)
C12 0.089(3) 0.071(2) 0.049(2) 0.0359(19) 0.041(2) 0.066(2)
C11 0.058(2) 0.072(2) 0.0429(19) 0.0287(18) 0.0271(17) 0.050(2)
C10 0.0371(19) 0.0449(17) 0.0247(15) 0.0120(13) 0.0117(13) 0.0256(15)
C15 0.0272(18) 0.053(2) 0.052(2) 0.0146(16) 0.0104(15) 0.0184(15)
C1 0.061(2) 0.056(2) 0.052(2) 0.0274(17) 0.0365(18) 0.0397(18)
C2 0.084(3) 0.057(2) 0.062(2) 0.0249(19) 0.047(2) 0.034(2)
C3 0.058(2) 0.0490(19) 0.050(2) 0.0324(16) 0.0265(18) 0.0280(17)
C4 0.122(4) 0.045(2) 0.058(3) 0.0238(19) 0.015(2) 0.043(2)
C16 0.048(2) 0.0565(19) 0.0275(17) 0.0071(14) 0.0064(15) 0.0323(17)
C17 0.068(2) 0.0360(17) 0.0402(19) 0.0115(14) 0.0159(17) 0.0326(17)
C18 0.042(2) 0.059(2) 0.047(2) 0.0160(16) 0.0250(16) 0.0279(17)
C19 0.0428(19) 0.0348(15) 0.0204(14) 0.0063(12) 0.0109(13) 0.0206(14)
C20 0.036(2) 0.0416(17) 0.0372(18) 0.0103(14) 0.0051(15) 0.0106(15)
C21 0.056(2) 0.055(2) 0.043(2) 0.0281(16) 0.0128(17) 0.0272(18)
C22 0.081(3) 0.066(2) 0.0252(17) 0.0043(16) 0.0184(17) 0.041(2)

loop_
_atom_type_symbol
_atom_type_description
_atom_type_scat_dispersion_real
_atom_type_scat_dispersion_imag
_atom_type_scat_source
C C 0.0033 0.0016 'International Tables Vol C Tables 4.2.6.8 and 6.1.1.4'
H H 0.0000 0.0000 'International Tables Vol C Tables 4.2.6.8 and 6.1.1.4'
N N 0.0061 0.0033 'International Tables Vol C Tables 4.2.6.8 and 6.1.1.4'
O O 0.0106 0.0060 'International Tables Vol C Tables 4.2.6.8 and 6.1.1.4'
Si Si 0.0817 0.0704 'International Tables Vol C Tables 4.2.6.8 and 6.1.1.4'
P P 0.1023 0.0942 'International Tables Vol C Tables 4.2.6.8 and 6.1.1.4'
S S 0.1246 0.1234 'International Tables Vol C Tables 4.2.6.8 and 6.1.1.4'

loop_
_geom_angle_atom_site_label_1
_geom_angle_atom_site_label_2
_geom_angle_atom_site_label_3
_geom_angle
_geom_angle_site_symmetry_1
_geom_angle_site_symmetry_3
_geom_angle_publ_flag
O1 P1 O3 116.63(11) . . ?
O1 P1 O2 114.80(11) . . ?
O3 P1 O2 102.96(11) . . ?
O1 P1 C5 113.24(12) . . ?
O3 P1 C5 100.60(11) . . ?
O2 P1 C5 107.07(11) . . ?
O8 S1 O7 119.72(14) . . ?
O8 S1 O4 104.24(11) . . ?
O7 S1 O4 109.67(12) . . ?
O8 S1 C16 109.24(14) . . ?
O7 S1 C16 108.78(15) . . ?
O4 S1 C16 104.03(13) . . ?
O5 Si1 C17 110.13(13) . . ?
O5 Si1 C18 109.20(13) . . ?
C17 Si1 C18 110.81(16) . . ?
O5 Si1 C19 104.07(11) . . ?
C17 Si1 C19 109.93(14) . . ?
C18 Si1 C19 112.49(15) . . ?
C5 O6 N1 107.46(16) . . ?
C1 O2 P1 122.08(19) . . ?
C3 O3 P1 120.59(18) . . ?
C6 O4 S1 119.74(15) . . ?
C7 O5 Si1 129.02(17) . . ?
C9 N1 C8 117.7(2) . . ?
C9 N1 O6 104.84(17) . . ?
C8 N1 O6 105.65(18) . . ?
O6 C5 C6 106.91(19) . . ?
O6 C5 P1 103.95(15) . . ?
C6 C5 P1 113.69(17) . . ?
O6 C5 H5 110.7 . . ?
C6 C5 H5 110.7 . . ?
P1 C5 H5 110.7 . . ?
O4 C6 C7 110.48(19) . . ?
O4 C6 C5 106.82(19) . . ?
C7 C6 C5 109.9(2) . . ?
O4 C6 H6A 109.9 . . ?
C7 C6 H6A 109.9 . . ?
C5 C6 H6A 109.9 . . ?
O5 C7 C6 109.6(2) . . ?
O5 C7 C8 109.7(2) . . ?
C6 C7 C8 108.0(2) . . ?
O5 C7 H7 109.9 . . ?
C6 C7 H7 109.9 . . ?
C8 C7 H7 109.9 . . ?
N1 C8 C7 108.5(2) . . ?
N1 C8 H8A 110.0 . . ?
C7 C8 H8A 110.0 . . ?
N1 C8 H8B 110.0 . . ?
C7 C8 H8B 110.0 . . ?
H8A C8 H8B 108.4 . . ?
C10 C9 C14 121.2(2) . . ?
C10 C9 N1 117.1(2) . . ?
C14 C9 N1 121.7(3) . . ?
C13 C14 C9 119.5(3) . . ?
C13 C14 H14 120.3 . . ?
C9 C14 H14 120.3 . . ?
C12 C13 C14 119.9(3) . . ?
C12 C13 H13 120.1 . . ?
C14 C13 H13 120.1 . . ?
C13 C12 C11 120.5(3) . . ?
C13 C12 H12 119.7 . . ?
C11 C12 H12 119.7 . . ?
C12 C11 C10 121.1(3) . . ?
C12 C11 H11 119.4 . . ?
C10 C11 H11 119.4 . . ?
C9 C10 C11 117.8(3) . . ?
C9 C10 C15 121.8(2) . . ?
C11 C10 C15 120.3(3) . . ?
C10 C15 H15B 109.5 . . ?
C10 C15 H15A 109.5 . . ?
H15B C15 H15A 109.5 . . ?
C10 C15 H15C 109.5 . . ?
H15B C15 H15C 109.5 . . ?
H15A C15 H15C 109.5 . . ?
O2 C1 C2 111.5(2) . . ?
O2 C1 H1A 109.3 . . ?
C2 C1 H1A 109.3 . . ?
O2 C1 H1B 109.3 . . ?
C2 C1 H1B 109.3 . . ?
H1A C1 H1B 108.0 . . ?
C1 C2 H2A 109.5 . . ?
C1 C2 H2B 109.5 . . ?
H2A C2 H2B 109.5 . . ?
C1 C2 H2C 109.5 . . ?
H2A C2 H2C 109.5 . . ?
H2B C2 H2C 109.5 . . ?
O3 C3 C4 108.0(3) . . ?
O3 C3 H3A 110.1 . . ?
C4 C3 H3A 110.1 . . ?
O3 C3 H3B 110.1 . . ?
C4 C3 H3B 110.1 . . ?
H3A C3 H3B 108.4 . . ?
C3 C4 H4A 109.5 . . ?
C3 C4 H4B 109.5 . . ?
H4A C4 H4B 109.5 . . ?
C3 C4 H4C 109.5 . . ?
H4A C4 H4C 109.5 . . ?
H4B C4 H4C 109.5 . . ?
S1 C16 H16A 109.5 . . ?
S1 C16 H16B 109.5 . . ?
H16A C16 H16B 109.5 . . ?
S1 C16 H16C 109.5 . . ?
H16A C16 H16C 109.5 . . ?
H16B C16 H16C 109.5 . . ?
Si1 C17 H17A 109.5 . . ?
Si1 C17 H17B 109.5 . . ?
H17A C17 H17B 109.5 . . ?
Si1 C17 H17C 109.5 . . ?
H17A C17 H17C 109.5 . . ?
H17B C17 H17C 109.5 . . ?
Si1 C18 H18A 109.5 . . ?
Si1 C18 H18B 109.5 . . ?
H18A C18 H18B 109.5 . . ?
Si1 C18 H18C 109.5 . . ?
H18A C18 H18C 109.5 . . ?
H18B C18 H18C 109.5 . . ?
C20 C19 C21 108.8(2) . . ?
C20 C19 C22 108.9(3) . . ?
C21 C19 C22 108.9(3) . . ?
C20 C19 Si1 109.4(2) . . ?
C21 C19 Si1 110.3(2) . . ?
C22 C19 Si1 110.5(2) . . ?
C19 C20 H20A 109.5 . . ?
C19 C20 H20B 109.5 . . ?
H20A C20 H20B 109.5 . . ?
C19 C20 H20C 109.5 . . ?
H20A C20 H20C 109.5 . . ?
H20B C20 H20C 109.5 . . ?
C19 C21 H21A 109.5 . . ?
C19 C21 H21B 109.5 . . ?
H21A C21 H21B 109.5 . . ?
C19 C21 H21C 109.5 . . ?
H21A C21 H21C 109.5 . . ?
H21B C21 H21C 109.5 . . ?
C19 C22 H22A 109.5 . . ?
C19 C22 H22B 109.5 . . ?
H22A C22 H22B 109.5 . . ?
C19 C22 H22C 109.5 . . ?
H22A C22 H22C 109.5 . . ?
H22B C22 H22C 109.5 . . ?

loop_
_geom_bond_atom_site_label_1
_geom_bond_atom_site_label_2
_geom_bond_distance
_geom_bond_site_symmetry_2
_geom_bond_publ_flag
P1 O1 1.461(2) . ?
P1 O3 1.566(2) . ?
P1 O2 1.571(2) . ?
P1 C5 1.817(3) . ?
S1 O8 1.422(2) . ?
S1 O7 1.423(2) . ?
S1 O4 1.575(2) . ?
S1 C16 1.751(3) . ?
Si1 O5 1.6476(18) . ?
Si1 C17 1.855(3) . ?
Si1 C18 1.860(3) . ?
Si1 C19 1.875(3) . ?
O6 C5 1.433(3) . ?
O6 N1 1.486(3) . ?
O2 C1 1.458(3) . ?
O3 C3 1.448(3) . ?
O4 C6 1.468(3) . ?
O5 C7 1.418(3) . ?
N1 C9 1.439(3) . ?
N1 C8 1.461(3) . ?
C5 C6 1.526(4) . ?
C5 H5 1.0000 . ?
C6 C7 1.521(4) . ?
C6 H6A 1.0000 . ?
C7 C8 1.522(3) . ?
C7 H7 1.0000 . ?
C8 H8A 0.9900 . ?
C8 H8B 0.9900 . ?
C9 C10 1.384(4) . ?
C9 C14 1.396(4) . ?
C14 C13 1.389(4) . ?
C14 H14 0.9500 . ?
C13 C12 1.366(5) . ?
C13 H13 0.9500 . ?
C12 C11 1.379(5) . ?
C12 H12 0.9500 . ?
C11 C10 1.398(4) . ?
C11 H11 0.9500 . ?
C10 C15 1.501(4) . ?
C15 H15B 0.9800 . ?
C15 H15A 0.9800 . ?
C15 H15C 0.9800 . ?
C1 C2 1.493(5) . ?
C1 H1A 0.9900 . ?
C1 H1B 0.9900 . ?
C2 H2A 0.9800 . ?
C2 H2B 0.9800 . ?
C2 H2C 0.9800 . ?
C3 C4 1.470(4) . ?
C3 H3A 0.9900 . ?
C3 H3B 0.9900 . ?
C4 H4A 0.9800 . ?
C4 H4B 0.9800 . ?
C4 H4C 0.9800 . ?
C16 H16A 0.9800 . ?
C16 H16B 0.9800 . ?
C16 H16C 0.9800 . ?
C17 H17A 0.9800 . ?
C17 H17B 0.9800 . ?
C17 H17C 0.9800 . ?
C18 H18A 0.9800 . ?
C18 H18B 0.9800 . ?
C18 H18C 0.9800 . ?
C19 C20 1.535(4) . ?
C19 C21 1.538(4) . ?
C19 C22 1.545(4) . ?
C20 H20A 0.9800 . ?
C20 H20B 0.9800 . ?
C20 H20C 0.9800 . ?
C21 H21A 0.9800 . ?
C21 H21B 0.9800 . ?
C21 H21C 0.9800 . ?
C22 H22A 0.9800 . ?
C22 H22B 0.9800 . ?
C22 H22C 0.9800 . ?

loop_
_geom_torsion_atom_site_label_1
_geom_torsion_atom_site_label_2
_geom_torsion_atom_site_label_3
_geom_torsion_atom_site_label_4
_geom_torsion
_geom_torsion_site_symmetry_1
_geom_torsion_site_symmetry_2
_geom_torsion_site_symmetry_3
_geom_torsion_site_symmetry_4
_geom_torsion_publ_flag
O1 P1 O2 C1 -29.7(2) . . . . ?
O3 P1 O2 C1 -157.5(2) . . . . ?
C5 P1 O2 C1 97.0(2) . . . . ?
O1 P1 O3 C3 -43.9(3) . . . . ?
O2 P1 O3 C3 82.7(2) . . . . ?
C5 P1 O3 C3 -166.8(2) . . . . ?
O8 S1 O4 C6 172.08(18) . . . . ?
O7 S1 O4 C6 42.7(2) . . . . ?
C16 S1 O4 C6 -73.5(2) . . . . ?
C17 Si1 O5 C7 -98.5(2) . . . . ?
C18 Si1 O5 C7 23.4(2) . . . . ?
C19 Si1 O5 C7 143.7(2) . . . . ?
C5 O6 N1 C9 -162.15(19) . . . . ?
C5 O6 N1 C8 72.8(2) . . . . ?
N1 O6 C5 C6 -68.0(2) . . . . ?
N1 O6 C5 P1 171.49(14) . . . . ?
O1 P1 C5 O6 69.28(18) . . . . ?
O3 P1 C5 O6 -165.49(15) . . . . ?
O2 P1 C5 O6 -58.27(17) . . . . ?
O1 P1 C5 C6 -46.6(2) . . . . ?
O3 P1 C5 C6 78.65(18) . . . . ?
O2 P1 C5 C6 -174.13(16) . . . . ?
S1 O4 C6 C7 -91.1(2) . . . . ?
S1 O4 C6 C5 149.41(17) . . . . ?
O6 C5 C6 O4 179.72(18) . . . . ?
P1 C5 C6 O4 -66.2(2) . . . . ?
O6 C5 C6 C7 59.8(2) . . . . ?
P1 C5 C6 C7 173.94(15) . . . . ?
Si1 O5 C7 C6 115.8(2) . . . . ?
Si1 O5 C7 C8 -125.8(2) . . . . ?
O4 C6 C7 O5 -52.8(3) . . . . ?
C5 C6 C7 O5 64.9(2) . . . . ?
O4 C6 C7 C8 -172.18(19) . . . . ?
C5 C6 C7 C8 -54.5(3) . . . . ?
C9 N1 C8 C7 176.5(2) . . . . ?
O6 N1 C8 C7 -66.9(2) . . . . ?
O5 C7 C8 N1 -60.3(3) . . . . ?
C6 C7 C8 N1 59.1(3) . . . . ?
C8 N1 C9 C10 -167.2(2) . . . . ?
O6 N1 C9 C10 75.8(2) . . . . ?
C8 N1 C9 C14 10.5(3) . . . . ?
O6 N1 C9 C14 -106.5(3) . . . . ?
C10 C9 C14 C13 0.1(4) . . . . ?
N1 C9 C14 C13 -177.6(2) . . . . ?
C9 C14 C13 C12 0.0(4) . . . . ?
C14 C13 C12 C11 -0.1(5) . . . . ?
C13 C12 C11 C10 0.1(5) . . . . ?
C14 C9 C10 C11 -0.1(4) . . . . ?
N1 C9 C10 C11 177.7(2) . . . . ?
C14 C9 C10 C15 -178.7(3) . . . . ?
N1 C9 C10 C15 -1.0(4) . . . . ?
C12 C11 C10 C9 0.0(4) . . . . ?
C12 C11 C10 C15 178.6(3) . . . . ?
P1 O2 C1 C2 88.6(3) . . . . ?
P1 O3 C3 C4 165.8(3) . . . . ?
O5 Si1 C19 C20 54.0(2) . . . . ?
C17 Si1 C19 C20 -63.9(2) . . . . ?
C18 Si1 C19 C20 172.12(19) . . . . ?
O5 Si1 C19 C21 -65.7(2) . . . . ?
C17 Si1 C19 C21 176.4(2) . . . . ?
C18 Si1 C19 C21 52.4(2) . . . . ?
O5 Si1 C19 C22 173.9(2) . . . . ?
C17 Si1 C19 C22 56.0(3) . . . . ?
C18 Si1 C19 C22 -68.0(3) . . . . ?
